data_4335776
loop_
_publ_author_name
'Ya-Xi Huang'
'Biao Liu'
'Lei Wen'
'Xin Zhang'
'Wei Sun'
'Jun Lin'
'Chun-Zuo Huang'
'Rong-Chuan Zhuang'
'Jin-Xiao Mi'
'Jing-Tai Zhao'

_publ_contact_author_address
;
Department of Materials Science and Engineering
College of Materials,
Xiamen University,
Xiamen 361005, Fujian Province
People's Republic of China
;
_publ_contact_author_email yaxihuang@xmu.edu.cn
_publ_contact_author_fax 0086-592-2183937
_publ_contact_author_name 'Dr. Ya-Xi Huang'
_publ_contact_author_phone 0086-13950175872
_publ_section_title
;
 Structural Assembly from Phosphate to Germanophosphate by Applying
 Germanate as a Binder
;
_journal_name_full 'Inorganic Chemistry'
_journal_page_first 9169
_journal_page_last 9171
_journal_paper_doi 10.1021/ic401329d
_journal_volume 52
_journal_year 2013
_chemical_formula_sum 'Fe4 Ge2 H7 K3 O28 P6'
_chemical_formula_weight 1126.76
_chemical_name_common
;
K~3~[Fe~4~(HPO~4~)][Ge~2~O(OH)(PO~4~)~2~].2H~2~O
;
_chemical_name_systematic
;
 ?
;
_space_group_IT_number 63
_symmetry_cell_setting orthorhombic
_symmetry_space_group_name_Hall '-C 2c 2'
_symmetry_space_group_name_H-M 'C m c m'
_atom_sites_solution_hydrogens geom
_atom_sites_solution_primary direct
_atom_sites_solution_secondary difmap
_audit_creation_method SHELXL-97
_cell_angle_alpha 90.00
_cell_angle_beta 90.00
_cell_angle_gamma 90.00
_cell_formula_units_Z 4
_cell_length_a 18.672(6)
_cell_length_b 17.990(6)
_cell_length_c 6.718(2)
_cell_measurement_reflns_used 6807
_cell_measurement_temperature 173(2)
_cell_measurement_theta_max 29.02
_cell_measurement_theta_min 1.57
_cell_volume 2256.6(12)
_computing_cell_refinement 'SAINT (Bruker, 2001)'
_computing_data_reduction 'SAINT (Bruker, 2001)'
_computing_molecular_graphics 'DIAMOND (Brandenburg, 2005) and ATOMS (Dowty, 2004)'
_computing_publication_material 'SHELXL-97 (Sheldrick, 2008) and WinGX (Farrugia, 1999)'
_computing_structure_refinement 'SHELXL-97 (Sheldrick, 2008)'
_computing_structure_solution 'SHELXS-97 (Sheldrick, 2008)'
_diffrn_ambient_temperature 173(2)
_diffrn_measured_fraction_theta_full 0.997
_diffrn_measured_fraction_theta_max 0.938
_diffrn_measurement_device_type 'Bruker Diffraction CCD area-detector'
_diffrn_measurement_method '1265 images,\f=0, 90, 180 degree, and \D\w=0.3 degree, \c= 54.74 degree'
_diffrn_radiation_monochromator graphite
_diffrn_radiation_source 'fine-focus sealed tube'
_diffrn_radiation_type MoK\a
_diffrn_radiation_wavelength 0.71073
_diffrn_reflns_av_R_equivalents 0.0495
_diffrn_reflns_av_sigmaI/netI 0.0407
_diffrn_reflns_limit_h_max 24
_diffrn_reflns_limit_h_min -23
_diffrn_reflns_limit_k_max 20
_diffrn_reflns_limit_k_min -23
_diffrn_reflns_limit_l_max 8
_diffrn_reflns_limit_l_min -9
_diffrn_reflns_number 6807
_diffrn_reflns_theta_full 25.50
_diffrn_reflns_theta_max 29.02
_diffrn_reflns_theta_min 1.57
_diffrn_standards_number 0
_exptl_absorpt_coefficient_mu 6.247
_exptl_absorpt_correction_T_max 0.779
_exptl_absorpt_correction_T_min 0.664
_exptl_absorpt_correction_type multi-scan
_exptl_absorpt_process_details 'SMART (Bruker, 2001)'
_exptl_crystal_colour colourless
_exptl_crystal_density_diffrn 3.316
_exptl_crystal_description prism
_exptl_crystal_F_000 2184
_exptl_crystal_size_max 0.22
_exptl_crystal_size_mid 0.06
_exptl_crystal_size_min 0.04
_refine_diff_density_max 1.203
_refine_diff_density_min -1.133
_refine_diff_density_rms 0.209
_refine_ls_extinction_method none
_refine_ls_goodness_of_fit_ref 1.158
_refine_ls_hydrogen_treatment constr
_refine_ls_matrix_type full
_refine_ls_number_parameters 130
_refine_ls_number_reflns 1572
_refine_ls_number_restraints 6
_refine_ls_restrained_S_all 1.158
_refine_ls_R_factor_all 0.0560
_refine_ls_R_factor_gt 0.0486
_refine_ls_shift/su_max 0.000
_refine_ls_shift/su_mean 0.000
_refine_ls_structure_factor_coef Fsqd
_refine_ls_weighting_details 'calc w=1/[\s^2^(Fo^2^)+(0.0232P)^2^+66.0447P] where P=(Fo^2^+2Fc^2^)/3'
_refine_ls_weighting_scheme calc
_refine_ls_wR_factor_gt 0.0971
_refine_ls_wR_factor_ref 0.0996
_reflns_number_gt 1403
_reflns_number_total 1572
_reflns_threshold_expression >2sigma(I)
_cod_data_source_file ic401329d_si_002.cif
_cod_data_source_block cmcm
_cod_database_code 4335776

loop_
_symmetry_equiv_pos_as_xyz
'x, y, z'
'-x, -y, z+1/2'
'-x, y, -z+1/2'
'x, -y, -z'
'x+1/2, y+1/2, z'
'-x+1/2, -y+1/2, z+1/2'
'-x+1/2, y+1/2, -z+1/2'
'x+1/2, -y+1/2, -z'
'-x, -y, -z'
'x, y, -z-1/2'
'x, -y, z-1/2'
'-x, y, z'
'-x+1/2, -y+1/2, -z'
'x+1/2, y+1/2, -z-1/2'
'x+1/2, -y+1/2, z-1/2'
'-x+1/2, y+1/2, z'

loop_
_atom_site_label
_atom_site_type_symbol
_atom_site_fract_x
_atom_site_fract_y
_atom_site_fract_z
_atom_site_U_iso_or_equiv
_atom_site_adp_type
_atom_site_occupancy
_atom_site_symmetry_multiplicity
_atom_site_calc_flag
_atom_site_refinement_flags
Ge1 Ge 0.5000 0.77807(4) 0.48684(11) 0.00452(18) Uani 1 2 d S
Fe1 Fe 0.7500 0.7500 0.5000 0.0065(2) Uani 1 2 d S
Fe2 Fe 0.76298(6) 0.91424(6) 0.7500 0.0246(3) Uani 1 2 d S
P1 P 0.61306(9) 0.69000(10) 0.2500 0.0046(3) Uani 1 2 d S
P2 P 0.61991(9) 0.84661(10) 0.7500 0.0045(3) Uani 1 2 d S
P3 P 0.79118(10) 0.89622(10) 0.2500 0.0081(4) Uani 1 2 d S
O1 O 0.5000 0.7374(4) 0.7500 0.0057(13) Uani 1 4 d S
H1 H 0.5000 0.6945 0.7500 0.008 Uiso 1 4 d SR
O2 O 0.5000 0.8212(4) 0.2500 0.0064(14) Uani 1 4 d S
O3 O 0.56920(18) 0.70541(19) 0.4369(5) 0.0075(7) Uani 1 1 d .
O4 O 0.57140(17) 0.84484(19) 0.5652(5) 0.0064(7) Uani 1 1 d .
O5 O 0.74059(19) 0.6390(2) 0.5641(6) 0.0111(8) Uani 1 1 d .
O6 O 0.6806(3) 0.7382(3) 0.2500 0.0085(10) Uani 1 2 d S
O7 O 0.6745(3) 0.7834(3) 0.7500 0.0084(10) Uani 1 2 d S
O8 O 0.6336(3) 0.6085(3) 0.2500 0.0110(11) Uani 1 2 d S
O9 O 0.6573(3) 0.9213(3) 0.7500 0.0101(10) Uani 1 2 d S
O10 O 0.7806(3) 0.9776(3) 0.2500 0.0150(12) Uani 1 2 d SU
O11 O 0.8742(3) 0.8836(3) 0.2500 0.0201(13) Uani 1 2 d S
H11 H 0.8983 0.8465 0.2500 0.030 Uiso 1 2 d SR
OW1 O 0.5000 0.9992(7) 0.410(2) 0.027(3) Uani 0.50 2 d SP
K1 K 0.62112(10) 0.92284(10) 0.2500 0.0177(4) Uani 1 2 d S
K2 K 0.5834(3) 0.5000 0.5000 0.0282(13) Uani 0.50 2 d SP
OW2 O 0.5570(8) 0.5000 0.5000 0.036(5) Uani 0.50 2 d SP

loop_
_atom_site_aniso_label
_atom_site_aniso_U_11
_atom_site_aniso_U_22
_atom_site_aniso_U_33
_atom_site_aniso_U_23
_atom_site_aniso_U_13
_atom_site_aniso_U_12
Ge1 0.0044(3) 0.0068(3) 0.0024(3) -0.0005(3) 0.000 0.000
Fe1 0.0087(5) 0.0059(4) 0.0050(5) 0.0002(4) -0.0018(4) -0.0004(4)
Fe2 0.0053(5) 0.0069(5) 0.0616(10) 0.000 0.000 0.0012(4)
P1 0.0025(7) 0.0063(8) 0.0050(8) 0.000 0.000 0.0002(6)
P2 0.0037(8) 0.0050(8) 0.0048(8) 0.000 0.000 0.0003(6)
P3 0.0089(8) 0.0063(8) 0.0089(9) 0.000 0.000 0.0016(7)
O1 0.009(3) 0.005(3) 0.002(3) 0.000 0.000 0.000
O2 0.010(3) 0.007(3) 0.003(3) 0.000 0.000 0.000
O3 0.0095(16) 0.0088(16) 0.0041(16) 0.0029(13) 0.0036(13) 0.0044(13)
O4 0.0060(15) 0.0081(16) 0.0052(16) 0.0009(13) -0.0008(13) -0.0029(13)
O5 0.0144(18) 0.0109(17) 0.0081(18) -0.0014(14) -0.0001(15) 0.0003(15)
O6 0.006(2) 0.010(2) 0.009(3) 0.000 0.000 -0.0040(19)
O7 0.009(2) 0.010(2) 0.007(2) 0.000 0.000 0.001(2)
O8 0.009(2) 0.012(3) 0.013(3) 0.000 0.000 0.001(2)
O9 0.006(2) 0.010(3) 0.014(3) 0.000 0.000 -0.003(2)
O10 0.020(3) 0.004(2) 0.021(3) 0.000 0.000 0.0034(19)
O11 0.016(3) 0.016(3) 0.028(3) 0.000 0.000 0.004(2)
OW1 0.020(5) 0.020(6) 0.041(8) -0.001(6) 0.000 0.000
K1 0.0196(8) 0.0185(9) 0.0150(9) 0.000 0.000 -0.0050(7)
K2 0.015(3) 0.023(2) 0.047(3) 0.010(2) 0.000 0.000
OW2 0.013(10) 0.031(9) 0.064(13) 0.001(8) 0.000 0.000

loop_
_atom_type_symbol
_atom_type_description
_atom_type_scat_dispersion_real
_atom_type_scat_dispersion_imag
_atom_type_scat_source
O O 0.0106 0.0060 'International Tables Vol C Tables 4.2.6.8 and 6.1.1.4'
H H 0.0000 0.0000 'International Tables Vol C Tables 4.2.6.8 and 6.1.1.4'
P P 0.1023 0.0942 'International Tables Vol C Tables 4.2.6.8 and 6.1.1.4'
K K 0.2009 0.2494 'International Tables Vol C Tables 4.2.6.8 and 6.1.1.4'
Fe Fe 0.3463 0.8444 'International Tables Vol C Tables 4.2.6.8 and 6.1.1.4'
Ge Ge 0.1547 1.8001 'International Tables Vol C Tables 4.2.6.8 and 6.1.1.4'

loop_
_geom_angle_atom_site_label_1
_geom_angle_atom_site_label_2
_geom_angle_atom_site_label_3
_geom_angle
_geom_angle_site_symmetry_1
_geom_angle_site_symmetry_3
O2 Ge1 O3 98.34(18) . 12_655
O2 Ge1 O3 98.34(18) . .
O3 Ge1 O3 87.5(2) 12_655 .
O2 Ge1 O4 88.38(18) . .
O3 Ge1 O4 173.19(16) 12_655 .
O3 Ge1 O4 90.40(15) . .
O2 Ge1 O4 88.38(18) . 12_655
O3 Ge1 O4 90.40(15) 12_655 12_655
O3 Ge1 O4 173.19(16) . 12_655
O4 Ge1 O4 90.9(2) . 12_655
O2 Ge1 O1 176.5(3) . .
O3 Ge1 O1 84.18(17) 12_655 .
O3 Ge1 O1 84.18(17) . .
O4 Ge1 O1 89.16(17) . .
O4 Ge1 O1 89.16(17) 12_655 .
O2 Ge1 K1 47.40(12) . .
O3 Ge1 K1 144.70(11) 12_655 .
O3 Ge1 K1 89.58(11) . .
O4 Ge1 K1 95.85(11) 12_655 .
O1 Ge1 K1 130.48(12) . .
O2 Ge1 K1 47.40(12) . 3_655
O3 Ge1 K1 89.58(11) 12_655 3_655
O3 Ge1 K1 144.70(11) . 3_655
O4 Ge1 K1 95.85(11) . 3_655
O1 Ge1 K1 130.48(12) . 3_655
K1 Ge1 K1 73.08(6) . 3_655
O5 Fe1 O5 180.0 13_666 .
O5 Fe1 O6 90.93(17) 13_666 13_666
O5 Fe1 O6 89.07(17) . 13_666
O5 Fe1 O6 89.07(17) 13_666 .
O5 Fe1 O6 90.93(17) . .
O6 Fe1 O6 180.000(1) 13_666 .
O5 Fe1 O7 92.83(16) 13_666 13_666
O5 Fe1 O7 87.17(16) . 13_666
O6 Fe1 O7 103.38(15) 13_666 13_666
O6 Fe1 O7 76.62(15) . 13_666
O5 Fe1 O7 87.17(16) 13_666 .
O5 Fe1 O7 92.83(16) . .
O6 Fe1 O7 76.62(15) 13_666 .
O6 Fe1 O7 103.38(15) . .
O7 Fe1 O7 180.000(1) 13_666 .
O10 Fe2 O8 92.4(2) 11_576 13_666
O10 Fe2 O9 95.9(2) 11_576 .
O8 Fe2 O9 171.7(2) 13_666 .
O10 Fe2 O5 114.35(10) 11_576 13_666
O8 Fe2 O5 86.70(11) 13_666 13_666
O9 Fe2 O5 89.87(11) . 13_666
O10 Fe2 O5 114.35(10) 11_576 6_665
O8 Fe2 O5 86.70(11) 13_666 6_665
O9 Fe2 O5 89.87(11) . 6_665
O5 Fe2 O5 131.06(19) 13_666 6_665
O10 Fe2 K2 56.95(14) 11_576 6_665
O8 Fe2 K2 47.28(13) 13_666 6_665
O9 Fe2 K2 138.95(12) . 6_665
O5 Fe2 K2 127.85(11) 13_666 6_665
O5 Fe2 K2 77.25(9) 6_665 6_665
O10 Fe2 K2 56.95(14) 11_576 13_666
O8 Fe2 K2 47.28(13) 13_666 13_666
O9 Fe2 K2 138.95(12) . 13_666
O5 Fe2 K2 77.25(9) 13_666 13_666
O5 Fe2 K2 127.85(11) 6_665 13_666
K2 Fe2 K2 54.56(7) 6_665 13_666
O10 Fe2 K1 51.68(17) 11_576 11_576
O8 Fe2 K1 144.07(16) 13_666 11_576
O9 Fe2 K1 44.22(15) . 11_576
O5 Fe2 K1 106.70(9) 13_666 11_576
O5 Fe2 K1 106.70(9) 6_665 11_576
K2 Fe2 K1 102.27(6) 6_665 11_576
K2 Fe2 K1 102.27(6) 13_666 11_576
O8 P1 O3 108.19(18) . 10_556
O8 P1 O3 108.19(18) . .
O3 P1 O3 110.9(3) 10_556 .
O8 P1 O6 109.8(3) . .
O3 P1 O6 109.87(18) 10_556 .
O3 P1 O6 109.87(18) . .
O3 P1 K2 74.03(15) 10_556 10_556
O3 P1 K2 116.34(16) . 10_556
O6 P1 K2 128.43(18) . 10_556
O3 P1 K2 116.34(16) 10_556 .
O3 P1 K2 74.03(15) . .
O6 P1 K2 128.43(18) . .
K2 P1 K2 51.75(3) 10_556 .
O9 P2 O7 110.7(3) . .
O9 P2 O4 106.87(18) . .
O7 P2 O4 112.20(18) . .
O9 P2 O4 106.87(18) . 10_557
O7 P2 O4 112.20(18) . 10_557
O4 P2 O4 107.7(3) . 10_557
O9 P2 K1 70.23(5) . 1_556
O7 P2 K1 106.10(7) . 1_556
O4 P2 K1 139.39(15) . 1_556
O9 P2 K1 70.23(5) . .
O7 P2 K1 106.10(7) . .
O4 P2 K1 139.39(15) 10_557 .
K1 P2 K1 135.57(8) 1_556 .
O10 P3 O5 111.14(19) . 6_664
O10 P3 O5 111.14(19) . 13_666
O5 P3 O5 110.4(3) 6_664 13_666
O10 P3 O11 106.1(3) . .
O5 P3 O11 108.98(19) 6_664 .
O5 P3 O11 108.98(19) 13_666 .
O10 P3 K1 73.7(2) . .
O5 P3 K1 71.13(15) 6_664 .
O5 P3 K1 71.13(15) 13_666 .
O11 P3 K1 179.8(2) . .
O10 P3 K2 63.4(2) . 13_666
O5 P3 K2 153.40(16) 6_664 13_666
O5 P3 K2 95.21(15) 13_666 13_666
O11 P3 K2 53.44(19) . 13_666
K1 P3 K2 126.39(8) . 13_666
O10 P3 K2 63.4(2) . 6_664
O5 P3 K2 95.21(15) 6_664 6_664
O5 P3 K2 153.40(16) 13_666 6_664
O11 P3 K2 53.44(19) . 6_664
K1 P3 K2 126.39(8) . 6_664
K2 P3 K2 58.56(8) 13_666 6_664
Ge1 O1 Ge1 135.1(4) 10_557 .
Ge1 O1 H1 112.5 10_557 .
Ge1 O1 H1 112.5 . .
Ge1 O2 Ge1 128.0(4) 10_556 .
Ge1 O2 K1 105.99(8) 10_556 .
Ge1 O2 K1 105.99(8) . .
Ge1 O2 K1 105.99(8) 10_556 3_655
Ge1 O2 K1 105.99(8) . 3_655
K1 O2 K1 102.1(2) . 3_655
P1 O3 Ge1 130.3(2) . .
P2 O4 Ge1 131.4(2) . .
P2 O4 K1 114.79(17) . .
Ge1 O4 K1 110.95(16) . .
P3 O5 Fe1 127.7(2) 13_666 .
P3 O5 Fe2 124.3(2) 13_666 13_666
Fe1 O5 Fe2 102.35(16) . 13_666
P3 O5 K1 80.98(16) 13_666 13_666
Fe1 O5 K1 111.44(14) . 13_666
Fe2 O5 K1 104.14(13) 13_666 13_666
P1 O6 Fe1 123.86(14) . .
P1 O6 Fe1 123.86(14) . 6_664
Fe1 O6 Fe1 104.0(2) . 6_664
P2 O7 Fe1 127.65(14) . 6_665
P2 O7 Fe1 127.65(14) . .
Fe1 O7 Fe1 95.20(18) 6_665 .
P1 O8 Fe2 116.7(3) . 13_666
P1 O8 K2 127.0(2) . 10_556
Fe2 O8 K2 100.8(2) 13_666 10_556
P1 O8 K2 127.0(2) . .
Fe2 O8 K2 100.8(2) 13_666 .
K2 O8 K2 75.59(15) 10_556 .
P2 O9 Fe2 113.8(3) . .
P2 O9 K1 139.0(3) . 11_576
Fe2 O9 K1 107.2(2) . 11_576
P2 O9 K1 85.20(9) . .
Fe2 O9 K1 101.38(8) . .
K1 O9 K1 86.89(9) 11_576 .
P2 O9 K1 85.20(9) . 1_556
Fe2 O9 K1 101.38(8) . 1_556
K1 O9 K1 86.89(9) 11_576 1_556
K1 O9 K1 157.23(17) . 1_556
P3 O10 Fe2 178.1(4) . 11_575
P3 O10 K2 91.1(2) . 13_666
Fe2 O10 K2 90.48(17) 11_575 13_666
P3 O10 K2 91.1(2) . 6_664
Fe2 O10 K2 90.48(17) 11_575 6_664
K2 O10 K2 66.29(16) 13_666 6_664
P3 O10 K1 79.4(2) . .
Fe2 O10 K1 98.7(2) 11_575 .
K2 O10 K1 145.71(9) 13_666 .
K2 O10 K1 145.71(9) 6_664 .
P3 O11 K2 99.9(2) . 13_666
P3 O11 K2 99.9(2) . 6_664
K2 O11 K2 73.74(15) 13_666 6_664
P3 O11 H11 132.4 . .
K2 O11 H11 117.5 13_666 .
K2 O11 H11 117.5 6_664 .
OW1 OW1 K1 112.7(8) 9_676 3_655
OW1 OW1 K1 112.7(8) 9_676 .
K1 OW1 K1 104.8(4) 3_655 .
O4 K1 O4 103.06(16) 10_556 .
O4 K1 OW1 71.6(3) 10_556 10_556
O4 K1 OW1 105.8(2) . 10_556
O4 K1 OW1 105.8(2) 10_556 .
O4 K1 OW1 71.6(3) . .
OW1 K1 OW1 44.1(5) 10_556 .
O4 K1 O9 125.79(9) 10_556 11_575
O4 K1 O9 125.79(9) . 11_575
OW1 K1 O9 73.6(3) 10_556 11_575
OW1 K1 O9 73.6(3) . 11_575
O4 K1 O2 53.62(8) 10_556 .
O4 K1 O2 53.62(8) . .
OW1 K1 O2 71.7(2) 10_556 .
OW1 K1 O2 71.7(2) . .
O9 K1 O2 142.51(16) 11_575 .
O4 K1 O5 114.73(12) 10_556 13_666
O4 K1 O5 77.44(10) . 13_666
OW1 K1 O5 172.4(3) 10_556 13_666
OW1 K1 O5 133.4(3) . 13_666
O9 K1 O5 98.92(12) 11_575 13_666
O2 K1 O5 115.16(13) . 13_666
O4 K1 O5 77.44(10) 10_556 6_664
O4 K1 O5 114.73(12) . 6_664
OW1 K1 O5 133.4(3) 10_556 6_664
OW1 K1 O5 172.4(3) . 6_664
O9 K1 O5 98.92(12) 11_575 6_664
O2 K1 O5 115.16(13) . 6_664
O5 K1 O5 47.91(14) 13_666 6_664
O4 K1 O10 119.27(9) 10_556 .
O4 K1 O10 119.27(9) . .
OW1 K1 O10 126.9(2) 10_556 .
OW1 K1 O10 126.9(2) . .
O9 K1 O10 58.13(14) 11_575 .
O2 K1 O10 159.35(16) . .
O5 K1 O10 46.92(11) 13_666 .
O5 K1 O10 46.92(11) 6_664 .
O4 K1 P3 105.19(9) 10_556 .
O4 K1 P3 105.19(9) . .
OW1 K1 P3 148.8(2) 10_556 .
OW1 K1 P3 148.8(2) . .
O9 K1 P3 85.03(11) 11_575 .
O2 K1 P3 132.46(13) . .
O5 K1 P3 27.90(7) 13_666 .
O5 K1 P3 27.90(7) 6_664 .
O10 K1 P3 26.90(10) . .
O4 K1 O9 146.20(13) 10_556 .
O4 K1 O9 45.24(11) . .
OW1 K1 O9 121.9(3) 10_556 .
OW1 K1 O9 78.0(3) . .
O9 K1 O9 87.81(10) 11_575 .
O2 K1 O9 98.52(9) . .
O5 K1 O9 55.49(11) 13_666 .
O5 K1 O9 103.27(12) 6_664 .
O10 K1 O9 79.36(8) . .
P3 K1 O9 78.68(9) . .
O4 K1 O9 45.24(11) 10_556 1_554
O4 K1 O9 146.20(13) . 1_554
OW1 K1 O9 78.0(3) 10_556 1_554
OW1 K1 O9 121.9(3) . 1_554
O9 K1 O9 87.81(10) 11_575 1_554
O2 K1 O9 98.52(9) . 1_554
O5 K1 O9 103.27(12) 13_666 1_554
O5 K1 O9 55.49(11) 6_664 1_554
O10 K1 O9 79.36(8) . 1_554
P3 K1 O9 78.68(9) . 1_554
O9 K1 O9 157.23(17) . 1_554
OW2 K2 O8 110.02(14) 9_666 .
OW2 K2 O8 110.02(14) 9_666 11_566
O8 K2 O8 140.0(3) . 11_566
OW2 K2 O11 106.43(15) 9_666 13_666
O8 K2 O11 74.80(11) . 13_666
O8 K2 O11 93.92(14) 11_566 13_666
OW2 K2 O11 106.43(15) 9_666 7_645
O8 K2 O11 93.92(14) . 7_645
O8 K2 O11 74.80(11) 11_566 7_645
O11 K2 O11 147.1(3) 13_666 7_645
OW2 K2 O10 145.79(8) 9_666 13_666
O8 K2 O10 87.63(16) . 13_666
O8 K2 O10 58.34(15) 11_566 13_666
O11 K2 O10 48.70(15) 13_666 13_666
O11 K2 O10 101.08(19) 7_645 13_666
OW2 K2 O10 145.79(8) 9_666 7_645
O8 K2 O10 58.34(15) . 7_645
O8 K2 O10 87.63(16) 11_566 7_645
O11 K2 O10 101.08(19) 13_666 7_645
O11 K2 O10 48.70(15) 7_645 7_645
O10 K2 O10 68.42(16) 13_666 7_645
OW2 K2 K2 0.0 9_666 9_666
O8 K2 K2 110.02(14) . 9_666
O8 K2 K2 110.02(14) 11_566 9_666
O11 K2 K2 106.43(15) 13_666 9_666
O11 K2 K2 106.43(15) 7_645 9_666
O10 K2 K2 145.79(8) 13_666 9_666
O10 K2 K2 145.79(8) 7_645 9_666
OW2 K2 K2 90.0 9_666 10_557
O8 K2 K2 127.79(7) . 10_557
O8 K2 K2 52.21(7) 11_566 10_557
O11 K2 K2 53.13(8) 13_666 10_557
O11 K2 K2 126.87(8) 7_645 10_557
O10 K2 K2 56.85(8) 13_666 10_557
O10 K2 K2 123.15(8) 7_645 10_557
K2 K2 K2 90.0 9_666 10_557
OW2 K2 K2 90.0 9_666 10_556
O8 K2 K2 52.21(7) . 10_556
O8 K2 K2 127.79(7) 11_566 10_556
O11 K2 K2 126.87(8) 13_666 10_556
O11 K2 K2 53.13(8) 7_645 10_556
O10 K2 K2 123.15(8) 13_666 10_556
O10 K2 K2 56.85(8) 7_645 10_556
K2 K2 K2 90.0 9_666 10_556
K2 K2 K2 180.000(1) 10_557 10_556
OW2 K2 OW2 81.6(2) 9_666 10_556
O8 K2 OW2 56.18(15) . 10_556
O8 K2 OW2 131.00(11) 11_566 10_556
O11 K2 OW2 129.40(10) 13_666 10_556
O11 K2 OW2 56.46(14) 7_645 10_556
O10 K2 OW2 131.4(2) 13_666 10_556
O10 K2 OW2 65.1(3) 7_645 10_556
K2 K2 OW2 81.6(2) 9_666 10_556
K2 K2 OW2 171.6(2) 10_557 10_556
K2 K2 OW2 8.4(2) 10_556 10_556
OW2 K2 OW2 81.6(2) 9_666 10_557
O8 K2 OW2 131.00(11) . 10_557
O8 K2 OW2 56.18(15) 11_566 10_557
O11 K2 OW2 56.46(14) 13_666 10_557
O11 K2 OW2 129.40(10) 7_645 10_557
O10 K2 OW2 65.1(3) 13_666 10_557
O10 K2 OW2 131.4(2) 7_645 10_557
K2 K2 OW2 81.6(2) 9_666 10_557
K2 K2 OW2 8.4(2) 10_557 10_557
K2 K2 OW2 171.6(2) 10_556 10_557
OW2 K2 OW2 163.3(5) 10_556 10_557
K2 OW2 K2 98.4(2) 9_666 10_557
K2 OW2 K2 98.4(2) 9_666 10_556
K2 OW2 K2 163.3(5) 10_557 10_556

loop_
_geom_bond_atom_site_label_1
_geom_bond_atom_site_label_2
_geom_bond_distance
_geom_bond_site_symmetry_2
Ge1 O2 1.770(3) .
Ge1 O3 1.868(3) 12_655
Ge1 O3 1.868(3) .
Ge1 O4 1.870(3) .
Ge1 O4 1.870(3) 12_655
Ge1 O1 1.913(3) .
Fe1 O5 2.050(4) 13_666
Fe1 O5 2.050(4) .
Fe1 O6 2.131(3) 13_666
Fe1 O6 2.131(3) .
Fe1 O7 2.274(3) 13_666
Fe1 O7 2.274(3) .
Fe2 O10 1.973(5) 11_576
Fe2 O8 1.973(5) 13_666
Fe2 O9 1.977(5) .
Fe2 O5 2.318(4) 13_666
Fe2 O5 2.318(4) 6_665
P1 O8 1.516(5) .
P1 O3 1.524(3) 10_556
P1 O3 1.524(3) .
P1 O6 1.531(5) .
P2 O9 1.514(5) .
P2 O7 1.526(5) .
P2 O4 1.537(4) .
P2 O4 1.537(4) 10_557
P3 O10 1.478(5) .
P3 O5 1.521(4) 6_664
P3 O5 1.521(4) 13_666
P3 O11 1.567(6) .
O1 Ge1 1.913(3) 10_557
O1 H1 0.7727 .
O2 Ge1 1.770(3) 10_556
O2 K1 2.909(5) .
O2 K1 2.909(5) 3_655
O4 K1 2.705(4) .
O5 P3 1.521(4) 13_666
O5 Fe2 2.318(4) 13_666
O5 K1 3.077(4) 13_666
O6 Fe1 2.131(3) 6_664
O7 Fe1 2.274(3) 6_665
O8 Fe2 1.973(5) 13_666
O8 K2 2.741(4) 10_556
O8 K2 2.741(4) .
O9 K1 2.884(5) 11_576
O9 K1 3.4264(14) .
O9 K1 3.4264(14) 1_556
O10 Fe2 1.973(5) 11_575
O10 K2 3.072(6) 13_666
O10 K2 3.072(6) 6_664
O10 K1 3.136(6) .
O11 K2 2.799(5) 13_666
O11 K2 2.799(5) 6_664
O11 H11 0.8048 .
OW1 OW1 1.22(3) 9_676
OW1 K1 2.855(9) 3_655
OW1 K1 2.855(9) .
K1 O4 2.705(4) 10_556
K1 OW1 2.855(9) 10_556
K1 O9 2.884(5) 11_575
K1 O5 3.077(4) 13_666
K1 O5 3.077(4) 6_664
K1 O9 3.4264(14) 1_554
K2 OW2 2.621(18) 9_666
K2 O8 2.741(4) 11_566
K2 O11 2.799(5) 13_666
K2 O11 2.799(5) 7_645
K2 O10 3.072(6) 13_666
K2 O10 3.072(6) 7_645
K2 K2 3.115(10) 9_666
K2 K2 3.3590(10) 10_557
K2 K2 3.3590(10) 10_556
K2 OW2 3.395(2) 10_556
K2 OW2 3.395(2) 10_557
OW2 K2 2.621(18) 9_666
OW2 K2 3.395(2) 10_557
OW2 K2 3.395(2) 10_556
